data_2200215
loop_
_publ_author_name
'Vallina, Ana Tesouro'
'Stoeckli-Evans, Helen'

_publ_section_title
;
 <i>catena</i>-Poly[[silver(I)-\m-{bis[4-(2-pyridylmethyleneamino)phenyl]
 ether}] trifluoromethanesulfonate 0.4-hydrate]: a zigzag coordination
 polymer
;
_journal_issue 2
_journal_name_full 'Acta Crystallographica Section E'
_journal_page_first m59
_journal_page_last m61
_journal_paper_doi 10.1107/S1600536800020869
_journal_volume 57
_journal_year 2001
_chemical_formula_iupac '[Ag (C24 H18 N4 O1)] C F3 S O3, 0.4H2 O'
_chemical_formula_moiety 'C24 H18 Ag1 N4 O1 1+, C F3 S O3 1-, 0.4H2 O'
_chemical_formula_sum 'C25 H18.8 Ag F3 N4 O4.4 S'
_chemical_formula_weight 642.57
_chemical_name_systematic
;
 ?
;
_space_group_IT_number 54
_symmetry_cell_setting orthorhombic
_symmetry_space_group_name_Hall '-P 2a 2ac'
_symmetry_space_group_name_H-M 'P c c a'
_audit_creation_method SHELXL-97
_cell_angle_alpha 90.00
_cell_angle_beta 90.00
_cell_angle_gamma 90.00
_cell_formula_units_Z 4
_cell_length_a 15.3582(15)
_cell_length_b 11.6957(12)
_cell_length_c 14.8253(12)
_cell_measurement_reflns_used 5109
_cell_measurement_temperature 153(2)
_cell_measurement_theta_max 25.90
_cell_measurement_theta_min 2.58
_cell_volume 2663.0(4)
_computing_cell_refinement 'CELL (Stoe & Cie, 1997)'
_computing_data_collection 'EXPOSE (Stoe & Cie, 1997)'
_computing_data_reduction 'INTEGRATE (Stoe & Cie, 1997)'
_computing_molecular_graphics 'PLATON99 (Spek, 1990)'
_computing_publication_material SHELXL97
_computing_structure_refinement 'SHELXL97 (Sheldrick, 1997)'
_computing_structure_solution 'SHELXS97 (Sheldrick, 1990)'
_diffrn_ambient_temperature 153(2)
_diffrn_detector_area_resol_mean .81
_diffrn_measured_fraction_theta_full .997
_diffrn_measured_fraction_theta_max .997
_diffrn_measurement_device_type 'STOE IPDS'
_diffrn_measurement_method '\f oscillation'
_diffrn_radiation_monochromator graphite
_diffrn_radiation_source 'fine-focus sealed tube'
_diffrn_radiation_type MoK\a
_diffrn_radiation_wavelength .71073
_diffrn_reflns_av_R_equivalents .180
_diffrn_reflns_av_sigmaI/netI .152
_diffrn_reflns_limit_h_max 18
_diffrn_reflns_limit_h_min -18
_diffrn_reflns_limit_k_max 14
_diffrn_reflns_limit_k_min -14
_diffrn_reflns_limit_l_max 18
_diffrn_reflns_limit_l_min -18
_diffrn_reflns_number 19496
_diffrn_reflns_theta_full 25.9
_diffrn_reflns_theta_max 25.90
_diffrn_reflns_theta_min 2.58
_diffrn_standards_decay_% 0
_diffrn_standards_interval_time 0
_diffrn_standards_number 0
_exptl_absorpt_coefficient_mu .90
_exptl_absorpt_correction_type none
_exptl_crystal_colour 'pale yellow'
_exptl_crystal_density_diffrn 1.603
_exptl_crystal_density_meas ?
_exptl_crystal_density_method 'not measured'
_exptl_crystal_description block
_exptl_crystal_F_000 1288
_exptl_crystal_size_max .25
_exptl_crystal_size_mid .10
_exptl_crystal_size_min .05
_refine_diff_density_max .59
_refine_diff_density_min -.68
_refine_ls_extinction_coef .0014(3)
_refine_ls_extinction_method SHELXL97
_refine_ls_goodness_of_fit_ref .74
_refine_ls_hydrogen_treatment mixed
_refine_ls_matrix_type full
_refine_ls_number_parameters 212
_refine_ls_number_reflns 2588
_refine_ls_number_restraints 0
_refine_ls_restrained_S_all .74
_refine_ls_R_factor_all .124
_refine_ls_R_factor_gt .042
_refine_ls_shift/su_max <0.001
_refine_ls_shift/su_mean <0.001
_refine_ls_structure_factor_coef Fsqd
_refine_ls_weighting_details 'calc w = /[\s^2^(Fo^2^)+(0.04P)^2^] where P = Fo^2^+2Fc^2^)/3'
_refine_ls_weighting_scheme calc
_refine_ls_wR_factor_ref .095
_reflns_number_gt 1105
_reflns_number_total 2588
_reflns_threshold_expression I>2\s(I)
_cod_data_source_file om6002.cif
_cod_data_source_block I
_cod_depositor_comments
;
The following automatic conversions were performed:

'_exptl_crystal_density_meas' value 'none' was changed to '?' - the
value is perceived as not measured.

Automatic conversion script
Id: cif_fix_values 3008 2015-01-20 13:52:24Z robertas 
;
_cod_original_formula_sum 'C25 H18.80 Ag F3 N4 O4.40 S'
_cod_database_code 2200215
_cod_database_fobs_code 2200215

loop_
_symmetry_equiv_pos_as_xyz
'x, y, z'
'-x+1/2, -y, z'
'x+1/2, -y, -z+1/2'
'-x, y, -z+1/2'
'-x, -y, -z'
'x-1/2, y, -z'
'-x-1/2, y, z-1/2'
'x, -y, z-1/2'

loop_
_atom_site_label
_atom_site_fract_x
_atom_site_fract_y
_atom_site_fract_z
_atom_site_U_iso_or_equiv
_atom_site_adp_type
_atom_site_calc_flag
_atom_site_refinement_flags
_atom_site_occupancy
_atom_site_disorder_assembly
_atom_site_disorder_group
_atom_site_type_symbol
Ag1 .7500 .5000 .64168(3) .0382(2) Uani d S 1 . . Ag
N1 .7594(4) .6742(4) .7105(2) .0338(11) Uani d . 1 . . N
N2 .8527(3) .6080(4) .5617(3) .0287(10) Uani d . 1 . . N
O1 1.0000 .4247(5) .2500 .0415(15) Uani d S 1 . . O
C1 .7181(3) .7080(6) .7858(4) .0447(17) Uani d . 1 . . C
H1A .6717 .6624 .8083 .054 Uiso calc R 1 . . H
C2 .7404(5) .8069(6) .8319(4) .0549(17) Uani d . 1 . . C
H2A .7081 .8293 .8836 .066 Uiso calc R 1 . . H
C3 .8096(5) .8731(6) .8029(5) .069(2) Uani d . 1 . . C
H3A .8273 .9390 .8356 .082 Uiso calc R 1 . . H
C4 .8533(4) .8399(6) .7234(5) .0575(19) Uani d . 1 . . C
H4A .9002 .8838 .7000 .069 Uiso calc R 1 . . H
C5 .8251(4) .7397(5) .6799(4) .0389(15) Uani d . 1 . . C
C6 .8706(3) .7018(5) .5974(4) .0392(14) Uani d . 1 . . C
H6A .9140 .7493 .5712 .047 Uiso calc R 1 . . H
C7 .8942(3) .5692(6) .4806(4) .0307(15) Uani d . 1 . . C
C8 .9567(3) .6326(5) .4334(3) .0319(14) Uani d . 1 . . C
H8A .9743 .7055 .4548 .038 Uiso calc R 1 . . H
C9 .9928(3) .5880(5) .3548(4) .0343(13) Uani d . 1 . . C
H9A 1.0355 .6299 .3223 .041 Uiso calc R 1 . . H
C10 .9657(3) .4827(7) .3251(3) .0339(17) Uani d . 1 . . C
C11 .9037(3) .4185(5) .3715(3) .0352(14) Uani d . 1 . . C
H11A .8853 .3460 .3497 .042 Uiso calc R 1 . . H
C12 .8697(3) .4636(5) .4503(4) .0334(17) Uani d . 1 . . C
H12A .8286 .4203 .4839 .040 Uiso calc R 1 . . H
S1 1.0000 1.0000 .5000 .0868(8) Uani d S 1 . . S
O11 1.0041(8) .8998(9) .5497(9) .072(4) Uani d P .50 . . O
O12 1.0658(7) 1.0826(12) .5313(10) .102(4) Uani d P .50 . . O
O13 1.0113(9) .992(3) .5894(6) .135(5) Uani d P .50 . . O
C13 .8949(12) 1.0804(15) .5496(16) .092(6) Uani d P .50 . . C
F11 .8997(8) 1.0975(12) .6330(7) .134(5) Uani d P .50 . . F
F12 .8792(8) 1.1742(10) .5092(8) .122(4) Uani d P .50 . . F
F13 .8285(7) 1.0104(14) .5319(9) .144(4) Uani d P .50 . . F
O1W 1.0000 1.138(3) .7500 .165(12) Uani d SP .40 . . O

loop_
_atom_site_aniso_label
_atom_site_aniso_U_11
_atom_site_aniso_U_22
_atom_site_aniso_U_33
_atom_site_aniso_U_12
_atom_site_aniso_U_13
_atom_site_aniso_U_23
Ag1 .0413(3) .0496(4) .0237(3) -.0154(5) .000 .000
N1 .033(3) .043(3) .026(2) -.008(3) .001(3) -.0021(19)
N2 .033(2) .038(3) .015(2) .000(2) -.0015(18) -.001(2)
O1 .039(3) .066(4) .019(3) .000 .009(2) .000
C1 .039(3) .066(5) .029(3) -.003(3) .006(2) -.002(3)
C2 .054(4) .063(4) .048(4) -.006(4) .019(4) -.016(3)
C3 .077(5) .058(5) .071(5) -.017(4) .025(4) -.032(4)
C4 .058(4) .045(4) .069(5) -.013(4) .028(3) -.022(4)
C5 .045(4) .040(4) .032(3) .001(3) .012(3) -.002(3)
C6 .045(3) .041(4) .032(3) -.003(3) .017(3) .003(3)
C7 .025(3) .048(4) .019(3) -.002(3) .002(2) .004(3)
C8 .032(3) .047(4) .016(3) -.002(3) -.006(2) .006(3)
C9 .027(3) .058(4) .018(3) -.006(3) .004(3) .004(3)
C10 .027(2) .060(6) .015(2) .008(3) .0011(18) -.008(4)
C11 .028(3) .052(4) .026(4) -.001(3) -.001(2) .000(3)
C12 .029(3) .051(5) .020(3) -.007(3) .008(2) -.001(3)
S1 .131(2) .067(2) .0629(18) -.025(3) -.0046(15) .008(3)
O11 .087(8) .027(6) .102(10) -.019(6) .017(7) .014(6)
O12 .081(9) .092(10) .134(12) -.047(7) .016(8) -.028(9)
O13 .141(10) .220(19) .043(7) .012(19) -.004(6) .010(17)
C13 .094(14) .060(12) .123(18) -.050(11) -.019(12) .033(13)
F11 .177(11) .164(12) .061(7) .058(9) .043(7) -.006(7)
F12 .184(12) .061(7) .121(9) .008(7) -.056(8) .031(7)
F13 .109(7) .097(9) .227(12) -.012(10) -.027(7) .021(13)
O1W .26(3) .15(3) .076(16) .000 .077(19) .000

loop_
_atom_type_symbol
_atom_type_description
_atom_type_scat_dispersion_real
_atom_type_scat_dispersion_imag
_atom_type_scat_source
C C .0033 .0016 'International Tables Vol C Tables 4.2.6.8 and 6.1.1.4'
H H .0000 .0000 'International Tables Vol C Tables 4.2.6.8 and 6.1.1.4'
N N .0061 .0033 'International Tables Vol C Tables 4.2.6.8 and 6.1.1.4'
O O .0106 .0060 'International Tables Vol C Tables 4.2.6.8 and 6.1.1.4'
F F .0171 .0103 'International Tables Vol C Tables 4.2.6.8 and 6.1.1.4'
S S .1246 .1234 'International Tables Vol C Tables 4.2.6.8 and 6.1.1.4'
Ag Ag -.8971 1.1015 'International Tables Vol C Tables 4.2.6.8 and 6.1.1.4'

loop_
_geom_angle_atom_site_label_1
_geom_angle_atom_site_label_2
_geom_angle_atom_site_label_3
_geom_angle_site_symmetry_1
_geom_angle_site_symmetry_3
_geom_angle
_geom_angle_publ_flag
N1 Ag1 N1 . 2_665 126.9(2) yes
N1 Ag1 N2 . 2_665 138.59(17) yes
N1 Ag1 N2 2_665 2_665 72.69(16) ?
N1 Ag1 N2 . . 72.69(16) yes
N1 Ag1 N2 2_665 . 138.59(17) ?
N2 Ag1 N2 2_665 . 119.2(2) yes
C1 N1 C5 . . 117.8(5) ?
C1 N1 Ag1 . . 127.2(4) ?
C5 N1 Ag1 . . 113.9(4) ?
C6 N2 C7 . . 122.3(5) ?
C6 N2 Ag1 . . 114.1(3) ?
C7 N2 Ag1 . . 123.6(4) ?
C10 O1 C10 . 4_755 122.3(7) ?
N1 C1 C2 . . 122.6(6) ?
C3 C2 C1 . . 120.2(6) ?
C2 C3 C4 . . 118.1(6) ?
C5 C4 C3 . . 117.7(6) ?
N1 C5 C4 . . 123.5(5) ?
N1 C5 C6 . . 117.6(5) ?
C4 C5 C6 . . 118.9(5) ?
N2 C6 C5 . . 120.7(5) ?
C12 C7 C8 . . 120.1(5) ?
C12 C7 N2 . . 116.0(5) ?
C8 C7 N2 . . 123.8(5) ?
C9 C8 C7 . . 119.6(6) ?
C10 C9 C8 . . 119.0(5) ?
C9 C10 C11 . . 122.1(5) ?
C9 C10 O1 . . 125.0(5) ?
C11 C10 O1 . . 112.7(6) ?
C12 C11 C10 . . 118.0(6) ?
C7 C12 C11 . . 121.2(5) ?
O13 S1 O13 5_776 . 180.000(5) ?
O13 S1 O11 5_776 . 126.3(11) ?
O13 S1 O11 . . 53.7(11) ?
O13 S1 O11 5_776 5_776 53.7(11) ?
O13 S1 O11 . 5_776 126.3(11) ?
O11 S1 O11 . 5_776 180.0(10) ?
O13 S1 O12 5_776 5_776 69.2(11) ?
O13 S1 O12 . 5_776 110.8(11) ?
O11 S1 O12 . 5_776 69.2(7) ?
O11 S1 O12 5_776 5_776 110.8(7) ?
O13 S1 O12 5_776 . 110.8(11) ?
O13 S1 O12 . . 69.2(11) ?
O11 S1 O12 . . 110.8(7) ?
O11 S1 O12 5_776 . 69.2(7) ?
O12 S1 O12 5_776 . 180.000(2) ?
O13 S1 C13 5_776 5_776 77.0(9) ?
O13 S1 C13 . 5_776 103.0(9) ?
O11 S1 C13 . 5_776 76.3(7) ?
O11 S1 C13 5_776 5_776 103.7(7) ?
O12 S1 C13 5_776 5_776 97.4(7) ?
O12 S1 C13 . 5_776 82.6(7) ?
O13 S1 C13 5_776 . 103.0(9) ?
O13 S1 C13 . . 77.0(9) ?
O11 S1 C13 . . 103.7(7) ?
O11 S1 C13 5_776 . 76.3(7) ?
O12 S1 C13 5_776 . 82.6(7) ?
O12 S1 C13 . . 97.4(7) ?
C13 S1 C13 5_776 . 180.000(3) ?
O13 O11 S1 . . 61.3(8) ?
O13 O11 O12 . 5_776 107.7(12) ?
S1 O11 O12 . 5_776 58.0(6) ?
S1 O12 O13 . . 51.5(6) ?
S1 O12 O11 . 5_776 52.9(5) ?
O13 O12 O11 . 5_776 97.8(8) ?
O11 O13 S1 . . 65.0(9) ?
O11 O13 O12 . . 111.7(11) ?
S1 O13 O12 . . 59.3(8) ?
F11 C13 F12 . . 109.7(19) ?
F11 C13 F13 . . 109.7(17) ?
F12 C13 F13 . . 106.9(16) ?
F11 C13 S1 . . 112.8(13) ?
F12 C13 S1 . . 112.5(14) ?
F13 C13 S1 . . 104.8(14) ?

loop_
_geom_bond_atom_site_label_1
_geom_bond_atom_site_label_2
_geom_bond_site_symmetry_2
_geom_bond_distance
_geom_bond_publ_flag
Ag1 N1 . 2.283(4) yes
Ag1 N1 2_665 2.283(4) ?
Ag1 N2 2_665 2.343(4) ?
Ag1 N2 . 2.343(4) yes
N1 C1 . 1.344(7) ?
N1 C5 . 1.345(7) ?
N2 C6 . 1.249(7) ?
N2 C7 . 1.435(7) ?
O1 C10 . 1.406(6) ?
O1 C10 4_755 1.406(6) ?
C1 C2 . 1.386(8) ?
C2 C3 . 1.383(9) ?
C3 C4 . 1.410(9) ?
C4 C5 . 1.406(9) ?
C5 C6 . 1.477(8) ?
C7 C12 . 1.368(8) ?
C7 C8 . 1.400(7) ?
C8 C9 . 1.391(7) ?
C9 C10 . 1.373(9) ?
C10 C11 . 1.395(8) ?
C11 C12 . 1.383(7) ?
S1 O13 5_776 1.340(10) ?
S1 O13 . 1.340(10) ?
S1 O11 . 1.385(11) ?
S1 O11 5_776 1.385(11) ?
S1 O12 5_776 1.473(11) ?
S1 O12 . 1.473(11) ?
S1 C13 5_776 2.01(2) ?
S1 C13 . 2.01(2) ?
O11 O13 . 1.23(2) ?
O11 O12 5_776 1.624(17) ?
O12 O13 . 1.60(2) ?
O12 O11 5_776 1.624(17) ?
C13 F11 . 1.25(2) ?
C13 F12 . 1.273(19) ?
C13 F13 . 1.333(18) ?

loop_
_geom_torsion_atom_site_label_1
_geom_torsion_atom_site_label_2
_geom_torsion_atom_site_label_3
_geom_torsion_atom_site_label_4
_geom_torsion_site_symmetry_1
_geom_torsion_site_symmetry_4
_geom_torsion
N1 Ag1 N1 C1 2_665 . -38.2(4)
N2 Ag1 N1 C1 2_665 . 68.6(5)
N2 Ag1 N1 C1 . . -176.6(5)
N1 Ag1 N1 C5 2_665 . 129.3(4)
N2 Ag1 N1 C5 2_665 . -123.9(4)
N2 Ag1 N1 C5 . . -9.1(4)
N1 Ag1 N2 C6 . . 6.6(4)
N1 Ag1 N2 C6 2_665 . -120.1(4)
N2 Ag1 N2 C6 2_665 . 143.1(4)
N1 Ag1 N2 C7 . . -175.6(4)
N1 Ag1 N2 C7 2_665 . 57.8(4)
N2 Ag1 N2 C7 2_665 . -39.0(3)
C5 N1 C1 C2 . . .2(9)
Ag1 N1 C1 C2 . . 167.3(5)
N1 C1 C2 C3 . . -2.4(10)
C1 C2 C3 C4 . . 3.0(11)
C2 C3 C4 C5 . . -1.7(11)
C1 N1 C5 C4 . . 1.2(9)
Ag1 N1 C5 C4 . . -167.6(5)
C1 N1 C5 C6 . . 179.7(5)
Ag1 N1 C5 C6 . . 10.9(6)
C3 C4 C5 N1 . . -.4(10)
C3 C4 C5 C6 . . -178.9(6)
C7 N2 C6 C5 . . 178.7(5)
Ag1 N2 C6 C5 . . -3.3(7)
N1 C5 C6 N2 . . -5.2(8)
C4 C5 C6 N2 . . 173.4(6)
C6 N2 C7 C12 . . 178.5(5)
Ag1 N2 C7 C12 . . .8(6)
C6 N2 C7 C8 . . -1.2(8)
Ag1 N2 C7 C8 . . -178.9(4)
C12 C7 C8 C9 . . .8(8)
N2 C7 C8 C9 . . -179.5(5)
C7 C8 C9 C10 . . .4(7)
C8 C9 C10 C11 . . -.5(8)
C8 C9 C10 O1 . . -176.2(4)
C10 O1 C10 C9 4_755 . -30.1(4)
C10 O1 C10 C11 4_755 . 153.8(5)
C9 C10 C11 C12 . . -.6(8)
O1 C10 C11 C12 . . 175.6(4)
C8 C7 C12 C11 . . -1.9(8)
N2 C7 C12 C11 . . 178.3(5)
C10 C11 C12 C7 . . 1.8(8)
O13 S1 O11 O13 5_776 . 180.000(9)
O12 S1 O11 O13 5_776 . -138.6(12)
O12 S1 O11 O13 . . 41.4(12)
C13 S1 O11 O13 5_776 . 117.8(10)
C13 S1 O11 O13 . . -62.2(10)
O13 S1 O11 O12 5_776 5_776 -41.4(12)
O13 S1 O11 O12 . 5_776 138.6(12)
O12 S1 O11 O12 . 5_776 180.000(3)
C13 S1 O11 O12 5_776 5_776 -103.6(8)
C13 S1 O11 O12 . 5_776 76.4(8)
O13 S1 O12 O13 5_776 . 180.000(3)
O11 S1 O12 O13 . . -34.7(11)
O11 S1 O12 O13 5_776 . 145.3(11)
C13 S1 O12 O13 5_776 . -106.9(11)
C13 S1 O12 O13 . . 73.1(11)
O13 S1 O12 O11 5_776 5_776 34.7(11)
O13 S1 O12 O11 . 5_776 -145.3(11)
O11 S1 O12 O11 . 5_776 180.000(3)
O12 S1 O12 O11 5_776 5_776 -14E1(10)
C13 S1 O12 O11 5_776 5_776 107.8(8)
C13 S1 O12 O11 . 5_776 -72.2(8)
O12 O11 O13 S1 5_776 . -36.0(9)
S1 O11 O13 O12 . . -37.7(10)
O12 O11 O13 O12 5_776 . -73.7(14)
O11 S1 O13 O11 5_776 . 180.000(8)
O12 S1 O13 O11 5_776 . 41.4(12)
O12 S1 O13 O11 . . -138.6(12)
C13 S1 O13 O11 5_776 . -61.9(10)
C13 S1 O13 O11 . . 118.1(10)
O11 S1 O13 O12 . . 138.6(12)
O11 S1 O13 O12 5_776 . -41.4(12)
O12 S1 O13 O12 5_776 . 180.000(4)
C13 S1 O13 O12 5_776 . 76.8(9)
C13 S1 O13 O12 . . -103.2(9)
S1 O12 O13 O11 . . 40.1(10)
O11 O12 O13 O11 5_776 . 67.4(16)
O11 O12 O13 S1 5_776 . 27.3(8)
O13 S1 C13 F11 . . 10.2(17)
O11 S1 C13 F11 . . 57.3(14)
O11 S1 C13 F11 5_776 . -122.7(14)
O12 S1 C13 F11 5_776 . 123.6(14)
O12 S1 C13 F11 . . -56.4(14)
O13 S1 C13 F12 . . 135.1(18)
O11 S1 C13 F12 . . -177.9(13)
O11 S1 C13 F12 5_776 . 2.1(13)
O12 S1 C13 F12 5_776 . -111.6(15)
O12 S1 C13 F12 . . 68.4(15)
O13 S1 C13 F13 5_776 . 70.9(17)
O13 S1 C13 F13 . . -109.1(17)
O11 S1 C13 F13 . . -62.1(14)
O11 S1 C13 F13 5_776 . 117.9(14)
O12 S1 C13 F13 5_776 . 4.3(13)
O12 S1 C13 F13 . . -175.7(13)
